data_7035354
loop_
_publ_author_name
'Datta, Barun Kumar'
'Thiyagarajan, Durairaj'
'Ramesh, Aiyagari'
'Das, Gopal'

_publ_section_title
;
 A sole multi-analyte receptor responds with three distinct fluorescence
 signals: traffic signal like sensing of Al(3+), Zn(2+) and F(.).
;
_journal_issue 29
_journal_name_full 'Dalton transactions (Cambridge, England : 2003)'
_journal_page_first 13093
_journal_page_last 13099
_journal_paper_doi 10.1039/c5dt01468a
_journal_volume 44
_journal_year 2015
_chemical_formula_moiety 'C29 H22 N6 O3, H2O'
_chemical_formula_sum 'C29 H24 N6 O4'
_chemical_formula_weight 520.53
_chemical_name_systematic
; 
 ? 
;
_space_group_IT_number 14
_symmetry_cell_setting monoclinic
_symmetry_space_group_name_Hall '-P 2ybc'
_symmetry_space_group_name_H-M 'P 1 21/c 1'
_atom_sites_solution_hydrogens geom
_atom_sites_solution_primary direct
_atom_sites_solution_secondary difmap
_audit_creation_method SHELXL-97
_audit_update_record
;
2015-04-17 deposited with the CCDC.
2015-06-08 downloaded from the CCDC.
;
_cell_angle_alpha 90.00
_cell_angle_beta 92.519(7)
_cell_angle_gamma 90.00
_cell_formula_units_Z 8
_cell_length_a 21.318(3)
_cell_length_b 11.3583(13)
_cell_length_c 21.294(3)
_cell_measurement_temperature 298(2)
_cell_measurement_theta_max 28.36
_cell_measurement_theta_min 2.79
_cell_volume 5151.1(12)
_computing_cell_refinement 'Bruker SMART'
_computing_data_collection 'Bruker SMART'
_computing_data_reduction 'Bruker SAINT'
_computing_molecular_graphics 'Bruker SHELXTL'
_computing_publication_material 'Bruker SHELXTL'
_computing_structure_refinement 'Bruker SHELXTL'
_computing_structure_solution 'Bruker SHELXTL'
_diffrn_ambient_temperature 298(2)
_diffrn_measured_fraction_theta_full 0.986
_diffrn_measured_fraction_theta_max 0.986
_diffrn_measurement_device_type 'CCD area detector'
_diffrn_measurement_method 'phi and omega scans'
_diffrn_radiation_monochromator graphite
_diffrn_radiation_source 'fine-focus sealed tube'
_diffrn_radiation_type MoK\a
_diffrn_radiation_wavelength 0.71073
_diffrn_reflns_av_R_equivalents 0.0809
_diffrn_reflns_av_sigmaI/netI 0.1864
_diffrn_reflns_limit_h_max 27
_diffrn_reflns_limit_h_min -27
_diffrn_reflns_limit_k_max 13
_diffrn_reflns_limit_k_min -13
_diffrn_reflns_limit_l_max 24
_diffrn_reflns_limit_l_min -28
_diffrn_reflns_number 42772
_diffrn_reflns_theta_full 27.90
_diffrn_reflns_theta_max 27.90
_diffrn_reflns_theta_min 0.96
_exptl_absorpt_coefficient_mu 0.092
_exptl_absorpt_correction_T_max 0.982
_exptl_absorpt_correction_T_min 0.974
_exptl_absorpt_correction_type multi-scan
_exptl_absorpt_process_details sadabs
_exptl_crystal_colour colorless
_exptl_crystal_density_diffrn 1.337
_exptl_crystal_density_method 'not measured'
_exptl_crystal_description block
_exptl_crystal_F_000 2110
_exptl_crystal_size_max 0.26
_exptl_crystal_size_mid 0.23
_exptl_crystal_size_min 0.18
_refine_diff_density_max 0.294
_refine_diff_density_min -0.196
_refine_diff_density_rms 0.044
_refine_ls_extinction_method none
_refine_ls_goodness_of_fit_ref 0.993
_refine_ls_hydrogen_treatment mixed
_refine_ls_matrix_type full
_refine_ls_number_parameters 710
_refine_ls_number_reflns 12124
_refine_ls_number_restraints 1
_refine_ls_restrained_S_all 0.993
_refine_ls_R_factor_all 0.2639
_refine_ls_R_factor_gt 0.0630
_refine_ls_shift/su_max 0.002
_refine_ls_shift/su_mean 0.001
_refine_ls_structure_factor_coef Fsqd
_refine_ls_weighting_details 'calc w=1/[\s^2^(Fo^2^)+(0.0500P)^2^+0.0000P] where P=(Fo^2^+2Fc^2^)/3'
_refine_ls_weighting_scheme calc
_refine_ls_wR_factor_gt 0.1165
_refine_ls_wR_factor_ref 0.1661
_reflns_number_gt 7351
_reflns_number_total 12124
_reflns_threshold_expression >2sigma(I)
_cod_data_source_file c5dt01468a2.cif
_cod_data_source_block bkd-L
_cod_depositor_comments 'Adding full bibliography for 7035354.cif.'
_cod_original_cell_volume 5151.1(11)
_cod_original_sg_symbol_H-M 'P 21/c'
_cod_database_code 7035354

loop_
_symmetry_equiv_pos_as_xyz
'x, y, z'
'-x, y+1/2, -z+1/2'
'-x, -y, -z'
'x, -y-1/2, z-1/2'

loop_
_atom_site_label
_atom_site_type_symbol
_atom_site_fract_x
_atom_site_fract_y
_atom_site_fract_z
_atom_site_U_iso_or_equiv
_atom_site_adp_type
_atom_site_occupancy
_atom_site_symmetry_multiplicity
_atom_site_calc_flag
_atom_site_refinement_flags
C2 C 0.30306(16) 0.0817(3) 0.29024(18) 0.0484(10) Uani 1 1 d .
C1 C 0.24362(17) 0.0593(3) 0.31328(18) 0.0501(10) Uani 1 1 d .
C5 C 0.22813(17) -0.0940(3) 0.23651(17) 0.0570(11) Uani 1 1 d .
H5 H 0.2029 -0.1530 0.2187 0.068 Uiso 1 1 calc R
C6 C 0.20555(17) -0.0284(3) 0.28613(18) 0.0507(10) Uani 1 1 d .
C3 C 0.32309(17) 0.0143(3) 0.24067(18) 0.0572(11) Uani 1 1 d .
H3 H 0.3626 0.0292 0.2255 0.069 Uiso 1 1 calc R
C4 C 0.28710(18) -0.0742(4) 0.21273(18) 0.0570(11) Uani 1 1 d .
C7 C 0.31126(18) -0.1461(3) 0.15860(18) 0.0819(14) Uani 1 1 d .
H7A H 0.3009 -0.1067 0.1196 0.123 Uiso 1 1 calc R
H7B H 0.2921 -0.2226 0.1583 0.123 Uiso 1 1 calc R
H7C H 0.3560 -0.1543 0.1638 0.123 Uiso 1 1 calc R
C9 C 0.34346(17) 0.1743(3) 0.31518(19) 0.0541(11) Uani 1 1 d .
H9 H 0.3820 0.1876 0.2977 0.065 Uiso 1 1 calc R
C8 C 0.14253(18) -0.0464(3) 0.30919(18) 0.0639(12) Uani 1 1 d .
H8 H 0.1319 -0.0146 0.3475 0.077 Uiso 1 1 calc R
N2 N 0.04331(14) -0.1167(3) 0.30218(14) 0.0640(10) Uani 1 1 d .
H1N H 0.0366 -0.0846 0.3378 0.077 Uiso 1 1 calc R
N4 N 0.36746(13) 0.3286(3) 0.37915(15) 0.0580(9) Uani 1 1 d .
H4 H 0.4020 0.3386 0.3604 0.070 Uiso 1 1 calc R
N3 N 0.32672(13) 0.2386(3) 0.36133(15) 0.0529(9) Uani 1 1 d .
N1 N 0.10227(15) -0.1061(3) 0.27644(14) 0.0611(9) Uani 1 1 d .
C11 C -0.06294(17) -0.1864(3) 0.3073(2) 0.0526(11) Uani 1 1 d .
C15 C -0.11495(18) -0.1509(3) 0.3969(2) 0.0516(11) Uani 1 1 d .
C14 C -0.16812(19) -0.2120(3) 0.3731(2) 0.0577(11) Uani 1 1 d .
C12 C -0.11385(18) -0.2489(3) 0.27951(19) 0.0654(12) Uani 1 1 d .
H12 H -0.1117 -0.2814 0.2396 0.078 Uiso 1 1 calc R
C10 C -0.00364(19) -0.1778(4) 0.2710(2) 0.0605(12) Uani 1 1 d .
C13 C -0.16664(18) -0.2602(3) 0.3132(2) 0.0679(12) Uani 1 1 d .
H13 H -0.2014 -0.3001 0.2961 0.082 Uiso 1 1 calc R
C19 C -0.22121(19) -0.2243(4) 0.4120(3) 0.0757(14) Uani 1 1 d .
H19 H -0.2567 -0.2650 0.3973 0.091 Uiso 1 1 calc R
C16 C -0.11458(19) -0.1017(3) 0.4578(2) 0.0658(12) Uani 1 1 d .
H16 H -0.0794 -0.0617 0.4738 0.079 Uiso 1 1 calc R
C18 C -0.2192(2) -0.1765(4) 0.4697(3) 0.0835(15) Uani 1 1 d .
H18 H -0.2535 -0.1855 0.4948 0.100 Uiso 1 1 calc R
C17 C -0.1665(2) -0.1133(4) 0.4932(2) 0.0804(14) Uani 1 1 d .
H17 H -0.1669 -0.0791 0.5329 0.097 Uiso 1 1 calc R
N5 N -0.06204(13) -0.1379(2) 0.36341(16) 0.0527(9) Uani 1 1 d .
O1 O 0.00177(13) -0.2213(3) 0.21922(15) 0.0929(11) Uani 1 1 d .
O2 O 0.22022(11) 0.1236(2) 0.36057(13) 0.0682(8) Uani 1 1 d .
H2 H 0.2462 0.1727 0.3727 0.102 Uiso 1 1 calc R
O3 O 0.30477(12) 0.3882(2) 0.45628(12) 0.0783(9) Uani 1 1 d .
C21 C 0.39831(17) 0.4965(3) 0.43966(18) 0.0485(10) Uani 1 1 d .
C20 C 0.35198(18) 0.4006(4) 0.4267(2) 0.0568(11) Uani 1 1 d .
C25 C 0.49198(18) 0.5864(3) 0.41735(19) 0.0520(10) Uani 1 1 d .
C24 C 0.48588(19) 0.6674(4) 0.4663(2) 0.0579(11) Uani 1 1 d .
C22 C 0.38837(18) 0.5760(4) 0.48888(18) 0.0643(12) Uani 1 1 d .
H22 H 0.3525 0.5705 0.5120 0.077 Uiso 1 1 calc R
C26 C 0.54426(18) 0.5908(4) 0.38004(18) 0.0649(12) Uani 1 1 d .
H26 H 0.5478 0.5383 0.3469 0.078 Uiso 1 1 calc R
C23 C 0.4326(2) 0.6623(4) 0.50249(18) 0.0681(12) Uani 1 1 d .
H23 H 0.4271 0.7157 0.5349 0.082 Uiso 1 1 calc R
C27 C 0.5899(2) 0.6721(4) 0.3924(2) 0.0777(13) Uani 1 1 d .
H27 H 0.6250 0.6741 0.3679 0.093 Uiso 1 1 calc R
C29 C 0.5339(2) 0.7519(4) 0.4777(2) 0.0750(13) Uani 1 1 d .
H29 H 0.5306 0.8064 0.5100 0.090 Uiso 1 1 calc R
C28 C 0.5845(2) 0.7530(4) 0.4417(2) 0.0826(15) Uani 1 1 d .
H28 H 0.6162 0.8081 0.4496 0.099 Uiso 1 1 calc R
N6 N 0.44781(15) 0.5003(3) 0.40447(13) 0.0541(9) Uani 1 1 d .
O13 O 0.04087(14) 0.1519(3) 0.38595(15) 0.1349(13) Uani 1 1 d .
O12 O 0.48075(13) 0.6268(2) 0.12303(13) 0.0981(10) Uani 1 1 d .
C49 C 0.48322(16) 0.3422(3) 0.23066(19) 0.0477(10) Uani 1 1 d .
C50 C 0.54260(16) 0.3289(3) 0.19596(18) 0.0459(10) Uani 1 1 d .
C34 C 0.27803(16) 0.5041(3) 0.20667(18) 0.0442(10) Uani 1 1 d .
C42 C -0.05442(18) 0.8936(3) -0.03334(19) 0.0493(10) Uani 1 1 d .
C41 C -0.05086(19) 0.9460(3) -0.09323(19) 0.0521(10) Uani 1 1 d .
C32 C 0.17430(16) 0.5868(3) 0.18501(18) 0.0459(10) Uani 1 1 d .
C39 C 0.05024(19) 0.8567(4) -0.1010(2) 0.0630(12) Uani 1 1 d .
H39 H 0.0860 0.8406 -0.1230 0.076 Uiso 1 1 calc R
C38 C 0.04342(18) 0.8102(3) -0.0402(2) 0.0523(10) Uani 1 1 d .
C54 C 0.60472(17) 0.3836(3) 0.11550(17) 0.0473(10) Uani 1 1 d .
C53 C 0.65082(17) 0.3000(3) 0.13354(18) 0.0506(10) Uani 1 1 d .
C43 C -0.10868(19) 0.9093(3) 0.00066(18) 0.0605(11) Uani 1 1 d .
H43 H -0.1118 0.8740 0.0398 0.073 Uiso 1 1 calc R
C48 C 0.34193(16) 0.4793(3) 0.18810(17) 0.0501(10) Uani 1 1 d .
H48 H 0.3545 0.5042 0.1490 0.060 Uiso 1 1 calc R
C30 C 0.19953(18) 0.4980(3) 0.28673(18) 0.0542(11) Uani 1 1 d .
N7 N 0.08928(15) 0.7133(3) 0.05009(18) 0.0649(10) Uani 1 1 d .
H7 H 0.0537 0.7263 0.0663 0.078 Uiso 1 1 calc R
C40 C 0.00342(19) 0.9256(3) -0.12676(18) 0.0611(12) Uani 1 1 d .
H40 H 0.0074 0.9589 -0.1663 0.073 Uiso 1 1 calc R
C33 C 0.23436(17) 0.5596(3) 0.1657(2) 0.0462(10) Uani 1 1 d .
C52 C 0.63882(18) 0.2294(3) 0.18452(19) 0.0635(12) Uani 1 1 d .
H52 H 0.6680 0.1725 0.1974 0.076 Uiso 1 1 calc R
C35 C 0.25943(16) 0.4737(3) 0.26664(18) 0.0535(11) Uani 1 1 d .
H35 H 0.2880 0.4359 0.2941 0.064 Uiso 1 1 calc R
C37 C 0.0976(2) 0.7419(3) -0.0110(2) 0.0639(12) Uani 1 1 d .
C58 C 0.70578(17) 0.2923(4) 0.0990(2) 0.0683(12) Uani 1 1 d .
H58 H 0.7371 0.2387 0.1107 0.082 Uiso 1 1 calc R
C51 C 0.58483(17) 0.2417(3) 0.21638(18) 0.0589(11) Uani 1 1 d .
H51 H 0.5766 0.1937 0.2504 0.071 Uiso 1 1 calc R
C55 C 0.61388(18) 0.4539(3) 0.06302(19) 0.0667(12) Uani 1 1 d .
H55 H 0.5834 0.5086 0.0505 0.080 Uiso 1 1 calc R
C46 C -0.1013(2) 1.0148(3) -0.1160(2) 0.0678(12) Uani 1 1 d .
H46 H -0.0990 1.0517 -0.1548 0.081 Uiso 1 1 calc R
C45 C -0.1536(2) 1.0291(4) -0.0827(2) 0.0768(14) Uani 1 1 d .
H45 H -0.1870 1.0737 -0.0993 0.092 Uiso 1 1 calc R
C57 C 0.7127(2) 0.3639(4) 0.0484(2) 0.0771(14) Uani 1 1 d .
H57 H 0.7490 0.3590 0.0259 0.092 Uiso 1 1 calc R
C31 C 0.15818(17) 0.5552(3) 0.24563(19) 0.0574(11) Uani 1 1 d .
H31 H 0.1182 0.5734 0.2587 0.069 Uiso 1 1 calc R
C56 C 0.6663(2) 0.4439(4) 0.03007(19) 0.0795(14) Uani 1 1 d .
H56 H 0.6713 0.4909 -0.0051 0.095 Uiso 1 1 calc R
C44 C -0.15735(19) 0.9770(4) -0.0239(2) 0.0730(13) Uani 1 1 d .
H44 H -0.1930 0.9880 -0.0010 0.088 Uiso 1 1 calc R
C47 C 0.18072(18) 0.4575(4) 0.35098(17) 0.0888(15) Uani 1 1 d .
H47A H 0.1801 0.5238 0.3789 0.133 Uiso 1 1 calc R
H47B H 0.2105 0.4004 0.3672 0.133 Uiso 1 1 calc R
H47C H 0.1397 0.4226 0.3476 0.133 Uiso 1 1 calc R
C59 C 0.12759(18) 0.6416(3) 0.1438(2) 0.0590(11) Uani 1 1 d .
H59 H 0.0890 0.6618 0.1595 0.071 Uiso 1 1 calc R
N8 N 0.13776(15) 0.6633(3) 0.08633(18) 0.0578(9) Uani 1 1 d .
O5 O 0.47546(11) 0.2941(2) 0.28167(13) 0.0690(8) Uani 1 1 d .
O4 O 0.14453(14) 0.7198(3) -0.03877(14) 0.0989(11) Uani 1 1 d .
N9 N 0.38057(14) 0.4245(3) 0.22461(14) 0.0514(8) Uani 1 1 d .
N10 N 0.43941(13) 0.4095(3) 0.20040(13) 0.0545(9) Uani 1 1 d .
H10 H 0.4480 0.4436 0.1658 0.065 Uiso 1 1 calc R
N11 N -0.00638(15) 0.8262(3) -0.00667(14) 0.0525(8) Uani 1 1 d .
N12 N 0.55116(13) 0.3982(2) 0.14790(14) 0.0493(8) Uani 1 1 d .
O6 O 0.25257(14) 0.5847(3) 0.10694(15) 0.0608(8) Uani 1 1 d D
H6 H 0.2235(13) 0.614(3) 0.0876(15) 0.065(16) Uiso 1 1 d D

loop_
_atom_site_aniso_label
_atom_site_aniso_U_11
_atom_site_aniso_U_22
_atom_site_aniso_U_33
_atom_site_aniso_U_23
_atom_site_aniso_U_13
_atom_site_aniso_U_12
C2 0.035(2) 0.057(3) 0.053(3) 0.011(2) 0.001(2) -0.007(2)
C1 0.046(3) 0.057(3) 0.047(3) 0.004(2) 0.003(2) -0.005(2)
C5 0.054(3) 0.060(3) 0.057(3) 0.001(2) -0.004(2) -0.010(2)
C6 0.038(2) 0.061(3) 0.053(3) 0.012(2) 0.005(2) -0.009(2)
C3 0.042(3) 0.068(3) 0.063(3) 0.007(2) 0.009(2) -0.010(2)
C4 0.044(3) 0.073(3) 0.054(3) 0.006(2) 0.006(2) 0.000(2)
C7 0.071(3) 0.100(4) 0.075(3) -0.029(3) 0.014(3) -0.005(3)
C9 0.036(2) 0.062(3) 0.064(3) 0.015(2) -0.001(2) -0.008(2)
C8 0.049(3) 0.085(3) 0.058(3) 0.002(2) 0.003(2) -0.023(2)
N2 0.045(2) 0.088(3) 0.059(2) 0.0008(19) 0.0084(19) -0.0175(19)
N4 0.039(2) 0.066(2) 0.069(3) -0.003(2) 0.0051(18) -0.0139(18)
N3 0.043(2) 0.054(2) 0.061(2) 0.0021(19) -0.0003(18) -0.0112(18)
N1 0.042(2) 0.080(3) 0.062(2) 0.0055(19) 0.0136(19) -0.0124(19)
C11 0.036(3) 0.057(3) 0.065(3) 0.012(2) 0.001(2) -0.005(2)
C15 0.045(3) 0.046(3) 0.064(3) 0.015(2) 0.003(2) 0.002(2)
C14 0.047(3) 0.052(3) 0.075(3) 0.010(2) 0.007(3) 0.003(2)
C12 0.047(3) 0.075(3) 0.073(3) -0.004(2) -0.004(3) -0.015(2)
C10 0.047(3) 0.072(3) 0.062(3) 0.005(3) 0.000(3) -0.011(2)
C13 0.042(3) 0.071(3) 0.089(4) 0.010(3) -0.005(3) -0.010(2)
C19 0.054(3) 0.068(3) 0.106(4) 0.015(3) 0.015(3) -0.001(2)
C16 0.063(3) 0.059(3) 0.077(4) 0.008(3) 0.014(3) 0.004(2)
C18 0.066(4) 0.081(4) 0.106(5) 0.016(3) 0.034(3) 0.014(3)
C17 0.089(4) 0.069(3) 0.086(4) 0.005(3) 0.030(3) 0.013(3)
N5 0.045(2) 0.052(2) 0.062(2) 0.0044(19) 0.0081(19) -0.0028(16)
O1 0.065(2) 0.139(3) 0.076(2) -0.030(2) 0.0181(18) -0.0273(19)
O2 0.0539(18) 0.085(2) 0.067(2) -0.0143(16) 0.0181(16) -0.0155(15)
O3 0.0530(18) 0.098(2) 0.085(2) -0.0020(17) 0.0197(16) -0.0145(16)
C21 0.045(3) 0.053(3) 0.048(3) 0.002(2) 0.002(2) 0.001(2)
C20 0.043(3) 0.066(3) 0.061(3) 0.009(3) 0.005(2) -0.002(2)
C25 0.048(3) 0.047(3) 0.060(3) -0.003(2) -0.006(2) -0.001(2)
C24 0.058(3) 0.056(3) 0.059(3) 0.008(2) -0.002(2) 0.000(2)
C22 0.060(3) 0.078(3) 0.056(3) 0.003(3) 0.011(2) 0.003(3)
C26 0.047(3) 0.071(3) 0.077(3) -0.001(2) 0.010(2) -0.008(2)
C23 0.082(3) 0.062(3) 0.060(3) -0.009(2) -0.002(3) -0.003(3)
C27 0.055(3) 0.087(4) 0.092(4) 0.012(3) 0.008(3) -0.012(3)
C29 0.077(3) 0.066(3) 0.080(4) 0.000(3) -0.016(3) -0.021(3)
C28 0.074(4) 0.080(4) 0.092(4) 0.011(3) -0.012(3) -0.027(3)
N6 0.050(2) 0.058(2) 0.054(2) 0.0015(17) 0.0015(18) -0.0060(18)
O13 0.097(3) 0.200(4) 0.108(3) 0.004(2) 0.004(2) 0.015(2)
O12 0.103(2) 0.092(2) 0.099(2) 0.0169(18) 0.0051(19) -0.0029(19)
C49 0.035(2) 0.057(3) 0.051(3) 0.001(2) 0.004(2) -0.003(2)
C50 0.034(2) 0.051(3) 0.053(3) -0.003(2) 0.004(2) 0.002(2)
C34 0.035(2) 0.048(3) 0.049(3) 0.000(2) 0.003(2) -0.0010(19)
C42 0.047(3) 0.047(3) 0.054(3) -0.008(2) -0.002(2) -0.004(2)
C41 0.053(3) 0.045(3) 0.057(3) 0.002(2) -0.008(2) -0.002(2)
C32 0.034(2) 0.050(3) 0.053(3) -0.003(2) -0.006(2) 0.0071(19)
C39 0.052(3) 0.075(3) 0.063(3) -0.004(3) 0.008(2) -0.013(2)
C38 0.047(3) 0.057(3) 0.053(3) -0.003(2) -0.001(2) 0.000(2)
C54 0.039(2) 0.058(3) 0.046(3) 0.001(2) 0.009(2) 0.003(2)
C53 0.038(2) 0.062(3) 0.052(3) -0.001(2) 0.006(2) 0.003(2)
C43 0.060(3) 0.065(3) 0.057(3) -0.005(2) 0.008(2) 0.004(2)
C48 0.038(2) 0.062(3) 0.051(3) 0.000(2) 0.007(2) -0.001(2)
C30 0.044(3) 0.068(3) 0.050(3) 0.004(2) 0.006(2) 0.010(2)
N7 0.055(2) 0.071(2) 0.069(3) 0.005(2) 0.003(2) 0.0133(19)
C40 0.053(3) 0.073(3) 0.057(3) 0.002(2) 0.006(3) -0.014(2)
C33 0.040(3) 0.043(2) 0.055(3) -0.008(2) 0.005(2) -0.0034(19)
C52 0.051(3) 0.067(3) 0.072(3) 0.006(3) -0.001(2) 0.021(2)
C35 0.042(3) 0.061(3) 0.058(3) 0.001(2) -0.003(2) 0.006(2)
C37 0.060(3) 0.058(3) 0.072(4) 0.001(3) -0.005(3) 0.006(2)
C58 0.040(3) 0.094(4) 0.071(3) -0.013(3) 0.002(2) 0.016(2)
C51 0.048(3) 0.067(3) 0.062(3) 0.015(2) 0.007(2) 0.007(2)
C55 0.056(3) 0.077(3) 0.069(3) 0.017(3) 0.019(2) 0.018(2)
C46 0.071(3) 0.064(3) 0.068(3) 0.005(2) -0.007(3) 0.008(3)
C45 0.083(4) 0.081(4) 0.065(4) 0.002(3) -0.015(3) 0.015(3)
C57 0.057(3) 0.109(4) 0.068(4) -0.005(3) 0.027(3) -0.006(3)
C31 0.037(2) 0.069(3) 0.067(3) -0.001(2) 0.010(2) 0.007(2)
C56 0.066(3) 0.091(4) 0.084(4) 0.025(3) 0.033(3) 0.019(3)
C44 0.057(3) 0.076(3) 0.085(4) -0.016(3) -0.004(3) 0.013(3)
C47 0.070(3) 0.133(4) 0.065(3) 0.023(3) 0.021(2) 0.034(3)
C59 0.052(3) 0.054(3) 0.070(3) -0.007(3) 0.002(3) 0.010(2)
N8 0.055(2) 0.053(2) 0.064(3) 0.000(2) -0.007(2) 0.0098(18)
O5 0.0507(17) 0.093(2) 0.064(2) 0.0250(17) 0.0138(15) 0.0025(15)
O4 0.069(2) 0.135(3) 0.095(3) 0.012(2) 0.0275(19) 0.041(2)
N9 0.033(2) 0.063(2) 0.058(2) 0.0011(18) 0.0085(18) 0.0027(17)
N10 0.038(2) 0.072(2) 0.054(2) 0.0125(18) 0.0137(17) 0.0057(18)
N11 0.047(2) 0.060(2) 0.050(2) -0.0061(17) -0.0027(18) 0.0018(18)
N12 0.040(2) 0.056(2) 0.052(2) 0.0064(18) 0.0061(17) 0.0043(16)
O6 0.053(2) 0.076(2) 0.053(2) 0.0054(17) 0.0064(17) 0.0106(17)

loop_
_atom_type_symbol
_atom_type_description
_atom_type_scat_dispersion_real
_atom_type_scat_dispersion_imag
_atom_type_scat_source
C C 0.0033 0.0016 'International Tables Vol C Tables 4.2.6.8 and 6.1.1.4'
H H 0.0000 0.0000 'International Tables Vol C Tables 4.2.6.8 and 6.1.1.4'
N N 0.0061 0.0033 'International Tables Vol C Tables 4.2.6.8 and 6.1.1.4'
O O 0.0106 0.0060 'International Tables Vol C Tables 4.2.6.8 and 6.1.1.4'
F F 0.0171 0.0103 'International Tables Vol C Tables 4.2.6.8 and 6.1.1.4'

loop_
_geom_angle_atom_site_label_1
_geom_angle_atom_site_label_2
_geom_angle_atom_site_label_3
_geom_angle
C3 C2 C1 118.7(4)
C3 C2 C9 118.9(4)
C1 C2 C9 122.4(4)
O2 C1 C6 117.8(3)
O2 C1 C2 122.0(4)
C6 C1 C2 120.2(4)
C4 C5 C6 122.4(4)
C1 C6 C5 118.8(3)
C1 C6 C8 119.1(4)
C5 C6 C8 122.1(4)
C4 C3 C2 123.0(4)
C3 C4 C5 116.9(4)
C3 C4 C7 121.1(4)
C5 C4 C7 122.0(4)
N3 C9 C2 120.9(4)
N1 C8 C6 119.7(4)
C10 N2 N1 120.4(3)
C20 N4 N3 118.7(3)
C9 N3 N4 115.9(3)
C8 N1 N2 115.2(3)
N5 C11 C12 125.0(4)
N5 C11 C10 117.2(4)
C12 C11 C10 117.7(4)
N5 C15 C14 122.4(4)
N5 C15 C16 117.7(4)
C14 C15 C16 119.9(4)
C13 C14 C15 118.4(4)
C13 C14 C19 122.7(4)
C15 C14 C19 118.9(4)
C13 C12 C11 117.7(4)
O1 C10 N2 123.3(4)
O1 C10 C11 123.3(4)
N2 C10 C11 113.3(4)
C12 C13 C14 119.8(4)
C18 C19 C14 119.6(5)
C17 C16 C15 119.6(4)
C19 C18 C17 121.6(5)
C16 C17 C18 120.3(5)
C11 N5 C15 116.7(3)
N6 C21 C22 123.5(4)
N6 C21 C20 117.3(4)
C22 C21 C20 119.2(4)
O3 C20 N4 123.4(4)
O3 C20 C21 123.0(4)
N4 C20 C21 113.6(4)
N6 C25 C26 117.9(4)
N6 C25 C24 122.0(4)
C26 C25 C24 120.1(4)
C25 C24 C23 119.1(4)
C25 C24 C29 118.9(4)
C23 C24 C29 122.0(4)
C23 C22 C21 119.2(4)
C27 C26 C25 119.8(4)
C22 C23 C24 118.4(4)
C26 C27 C28 120.6(4)
C28 C29 C24 119.8(4)
C29 C28 C27 120.8(4)
C21 N6 C25 117.8(3)
O5 C49 N10 123.7(3)
O5 C49 C50 122.5(4)
N10 C49 C50 113.8(4)
N12 C50 C51 124.0(3)
N12 C50 C49 118.3(4)
C51 C50 C49 117.7(4)
C33 C34 C35 118.3(3)
C33 C34 C48 121.3(4)
C35 C34 C48 120.3(3)
N11 C42 C43 118.2(4)
N11 C42 C41 122.5(4)
C43 C42 C41 119.4(4)
C46 C41 C40 123.6(4)
C46 C41 C42 118.5(4)
C40 C41 C42 117.9(4)
C33 C32 C31 118.8(4)
C33 C32 C59 122.3(4)
C31 C32 C59 118.8(4)
C40 C39 C38 118.7(4)
N11 C38 C39 124.3(4)
N11 C38 C37 118.0(4)
C39 C38 C37 117.7(4)
N12 C54 C55 118.9(4)
N12 C54 C53 122.1(4)
C55 C54 C53 119.0(4)
C52 C53 C54 117.0(4)
C52 C53 C58 124.0(4)
C54 C53 C58 118.9(4)
C44 C43 C42 120.0(4)
N9 C48 C34 121.0(4)
C31 C30 C35 117.9(4)
C31 C30 C47 122.0(3)
C35 C30 C47 120.0(4)
C37 N7 N8 120.4(4)
C39 C40 C41 119.6(4)
O6 C33 C34 117.5(3)
O6 C33 C32 121.9(4)
C34 C33 C32 120.6(4)
C51 C52 C53 121.3(4)
C30 C35 C34 122.2(4)
O4 C37 N7 124.2(4)
O4 C37 C38 122.8(5)
N7 C37 C38 113.0(4)
C57 C58 C53 119.8(4)
C52 C51 C50 117.6(4)
C56 C55 C54 121.1(4)
C45 C46 C41 121.6(4)
C46 C45 C44 120.0(4)
C58 C57 C56 120.8(4)
C30 C31 C32 122.1(3)
C55 C56 C57 120.4(4)
C43 C44 C45 120.6(4)
N8 C59 C32 121.7(4)
C59 N8 N7 117.4(4)
C48 N9 N10 113.9(3)
C49 N10 N9 120.7(3)
C38 N11 C42 117.0(3)
C50 N12 C54 118.0(3)

loop_
_geom_bond_atom_site_label_1
_geom_bond_atom_site_label_2
_geom_bond_distance
C2 C3 1.387(4)
C2 C1 1.402(4)
C2 C9 1.446(5)
C1 O2 1.356(4)
C1 C6 1.395(5)
C5 C4 1.394(4)
C5 C6 1.396(5)
C6 C8 1.465(5)
C3 C4 1.383(5)
C4 C7 1.521(5)
C9 N3 1.288(4)
C8 N1 1.276(4)
N2 C10 1.366(4)
N2 N1 1.398(4)
N4 C20 1.354(4)
N4 N3 1.383(3)
C11 N5 1.315(4)
C11 C12 1.405(5)
C11 C10 1.513(5)
C15 N5 1.369(4)
C15 C14 1.404(5)
C15 C16 1.411(5)
C14 C13 1.390(5)
C14 C19 1.438(5)
C12 C13 1.367(5)
C10 O1 1.219(4)
C19 C18 1.342(5)
C16 C17 1.373(5)
C18 C17 1.406(5)
O3 C20 1.219(4)
C21 N6 1.321(4)
C21 C22 1.406(5)
C21 C20 1.488(5)
C25 N6 1.376(4)
C25 C26 1.398(5)
C25 C24 1.400(5)
C24 C23 1.403(5)
C24 C29 1.416(5)
C22 C23 1.382(5)
C26 C27 1.358(5)
C27 C28 1.404(5)
C29 C28 1.352(5)
C49 O5 1.233(4)
C49 N10 1.349(4)
C49 C50 1.501(5)
C50 N12 1.310(4)
C50 C51 1.395(4)
C34 C33 1.398(4)
C34 C35 1.397(4)
C34 C48 1.462(4)
C42 N11 1.381(4)
C42 C43 1.403(4)
C42 C41 1.412(5)
C41 C46 1.399(5)
C41 C40 1.405(5)
C32 C33 1.397(4)
C32 C31 1.397(4)
C32 C59 1.439(5)
C39 C40 1.365(5)
C39 C38 1.410(5)
C38 N11 1.318(4)
C38 C37 1.503(5)
C54 N12 1.370(4)
C54 C55 1.394(4)
C54 C53 1.408(4)
C53 C52 1.382(5)
C53 C58 1.413(5)
C43 C44 1.376(5)
C48 N9 1.271(4)
C30 C31 1.378(4)
C30 C35 1.392(4)
C30 C47 1.514(4)
N7 C37 1.360(5)
N7 N8 1.384(4)
C33 O6 1.356(4)
C52 C51 1.369(5)
C37 O4 1.212(4)
C58 C57 1.363(5)
C55 C56 1.351(5)
C46 C45 1.356(5)
C45 C44 1.390(5)
C57 C56 1.386(5)
C59 N8 1.277(4)
N9 N10 1.387(3)
